data_4085414
loop_
_publ_author_name
'W\/lodarska, Agata'
'Kozio\/l, Andrzej'
'Dranka, Maciej'
'Gryff-Keller, Adam'
'Szczeci\'nski, Przemys\/law'
'Jurkowski, Jakub'
'Pietrzykowski, Antoni'

_publ_section_title
;
 Synthesis, Structure, and Solution Dynamic Behavior of Nickel Complexes
 Bearing a 1,3-Diallyl-Substituted NHC Ligand
;
_journal_issue 3
_journal_name_full Organometallics
_journal_page_first 577
_journal_paper_doi 10.1021/om500939s
_journal_volume 34
_journal_year 2015
_chemical_formula_moiety 'C23 H29 N4 Ni, Cl'
_chemical_formula_sum 'C23 H29 Cl N4 Ni'
_chemical_formula_weight 455.66
_chemical_properties_physical air-sensitive
_space_group_crystal_system monoclinic
_space_group_IT_number 14
_space_group_name_Hall '-P 2yn'
_space_group_name_H-M_alt 'P 1 21/n 1'
_symmetry_cell_setting monoclinic
_symmetry_Int_Tables_number 14
_symmetry_space_group_name_Hall '-P 2yn'
_symmetry_space_group_name_H-M 'P 1 21/n 1'
_atom_sites_solution_hydrogens geom
_atom_sites_solution_primary direct
_audit_creation_date 2014-07-08
_audit_creation_method
;
Olex2 1.2-beta
(compiled 2014.06.27 svn.r2953 for OlexSys, GUI svn.r4855)
;
_cell_angle_alpha 90
_cell_angle_beta 117.292(5)
_cell_angle_gamma 90
_cell_formula_units_Z 4
_cell_length_a 15.0664(6)
_cell_length_b 10.4389(3)
_cell_length_c 16.1744(6)
_cell_measurement_reflns_used 13063
_cell_measurement_temperature 120(2)
_cell_measurement_theta_max 32.9460
_cell_measurement_theta_min 4.1340
_cell_volume 2260.68(17)
_computing_cell_refinement
;
CrysAlisPro, Agilent Technologies,
Version 1.171.37.33 (release 27-03-2014 CrysAlis171 .NET)
(compiled Mar 27 2014,17:12:48)
;
_computing_data_collection
;
CrysAlisPro, Agilent Technologies,
Version 1.171.37.33 (release 27-03-2014 CrysAlis171 .NET)
(compiled Mar 27 2014,17:12:48)
;
_computing_data_reduction
;
CrysAlisPro, Agilent Technologies,
Version 1.171.37.33 (release 27-03-2014 CrysAlis171 .NET)
(compiled Mar 27 2014,17:12:48)
;
_computing_molecular_graphics 'Olex2 (Dolomanov et al., 2009)'
_computing_publication_material 'Olex2 (Dolomanov et al., 2009)'
_computing_structure_refinement 'ShelXL (Sheldrick, 2008)'
_computing_structure_solution 'ShelXS (Sheldrick, 2008)'
_diffrn_ambient_temperature 120.0
_diffrn_detector 'CCD plate'
_diffrn_detector_area_resol_mean 10.3347
_diffrn_detector_type Atlas
_diffrn_measured_fraction_theta_full 0.997
_diffrn_measured_fraction_theta_max 0.998
_diffrn_measurement_details
;
  1 omega   -7.00   31.00   1.0000    2.0000
omega____ theta____ kappa____ phi______ frames
    -      -19.8071   38.0000   90.0000 38

  2 omega    3.00   39.00   1.0000    2.0000
omega____ theta____ kappa____ phi______ frames
    -       20.4321  -99.0000  -60.0000 36

  3 omega  -46.00  -10.00   1.0000    2.0000
omega____ theta____ kappa____ phi______ frames
    -       20.4321  -38.0000 -180.0000 36

  4 omega   57.00  110.00   1.0000    2.0000
omega____ theta____ kappa____ phi______ frames
    -       20.4321  179.0000  120.0000 53

  5 omega  -96.00  -69.00   1.0000    2.0000
omega____ theta____ kappa____ phi______ frames
    -      -19.8071  -38.0000  -90.0000 27

  6 omega  -99.00   14.00   1.0000    2.0000
omega____ theta____ kappa____ phi______ frames
    -      -19.8071  -77.0000   90.0000 113

  7 omega  -32.00   50.00   1.0000    2.0000
omega____ theta____ kappa____ phi______ frames
    -      -19.3384   63.0000 -163.0000 82

  8 omega   36.00   62.00   1.0000    2.0000
omega____ theta____ kappa____ phi______ frames
    -       20.1196  -99.0000    0.0000 26

  9 omega   -3.00   23.00   1.0000    2.0000
omega____ theta____ kappa____ phi______ frames
    -       20.1196  -99.0000  -60.0000 26

 10 omega   36.00   62.00   1.0000    2.0000
omega____ theta____ kappa____ phi______ frames
    -       20.1196  -99.0000  -60.0000 26

 11 omega   56.00   81.00   1.0000    2.0000
omega____ theta____ kappa____ phi______ frames
    -       20.1196  179.0000   30.0000 25

 12 omega   57.00   84.00   1.0000    2.0000
omega____ theta____ kappa____ phi______ frames
    -       20.1196  179.0000  150.0000 27

 13 omega  -59.00  -17.00   1.0000    2.0000
omega____ theta____ kappa____ phi______ frames
    -       20.1196  -77.0000 -180.0000 42
;
_diffrn_measurement_device 'four-circle diffractometer'
_diffrn_measurement_device_type 'Xcalibur, Atlas, Gemini ultra'
_diffrn_measurement_method '\w scans'
_diffrn_orient_matrix_UB_11 -0.0142086000
_diffrn_orient_matrix_UB_12 0.0604763000
_diffrn_orient_matrix_UB_13 -0.0222697000
_diffrn_orient_matrix_UB_21 0.0487398000
_diffrn_orient_matrix_UB_22 0.0238177000
_diffrn_orient_matrix_UB_23 0.0285191000
_diffrn_orient_matrix_UB_31 0.0150834000
_diffrn_orient_matrix_UB_32 -0.0199062000
_diffrn_orient_matrix_UB_33 -0.0335656000
_diffrn_radiation_monochromator graphite
_diffrn_radiation_probe x-ray
_diffrn_radiation_type MoK\a
_diffrn_radiation_wavelength 0.71073
_diffrn_reflns_av_R_equivalents 0.0247
_diffrn_reflns_av_unetI/netI 0.0168
_diffrn_reflns_Laue_measured_fraction_full 0.997
_diffrn_reflns_Laue_measured_fraction_max 0.998
_diffrn_reflns_limit_h_max 20
_diffrn_reflns_limit_h_min -20
_diffrn_reflns_limit_k_max 12
_diffrn_reflns_limit_k_min -14
_diffrn_reflns_limit_l_max 20
_diffrn_reflns_limit_l_min -21
_diffrn_reflns_number 30141
_diffrn_reflns_point_group_measured_fraction_full 0.997
_diffrn_reflns_point_group_measured_fraction_max 0.998
_diffrn_reflns_theta_full 26.000
_diffrn_reflns_theta_max 28.875
_diffrn_reflns_theta_min 3.633
_diffrn_source 'Enhance (Mo) X-ray Source'
_exptl_absorpt_coefficient_mu 0.992
_exptl_absorpt_correction_T_max 1.00000
_exptl_absorpt_correction_T_min 0.62001
_exptl_absorpt_correction_type multi-scan
_exptl_absorpt_process_details
;
CrysAlisPro, Agilent Technologies,
Version 1.171.37.33 (release 27-03-2014 CrysAlis171 .NET)
(compiled Mar 27 2014,17:12:48)
Empirical absorption correction using spherical harmonics,
 implemented in SCALE3 ABSPACK scaling algorithm.
;
_exptl_crystal_colour 'dark violet'
_exptl_crystal_colour_modifier dark
_exptl_crystal_colour_primary violet
_exptl_crystal_density_diffrn 1.339
_exptl_crystal_description block
_exptl_crystal_F_000 960
_exptl_crystal_size_max 0.75
_exptl_crystal_size_mid 0.55
_exptl_crystal_size_min 0.45
_refine_diff_density_max 0.369
_refine_diff_density_min -0.350
_refine_diff_density_rms 0.050
_refine_ls_extinction_coef 0.0010(3)
_refine_ls_extinction_expression Fc^*^=kFc[1+0.001xFc^2^\l^3^/sin(2\q)]^-1/4^
_refine_ls_extinction_method SHELXL
_refine_ls_goodness_of_fit_ref 1.076
_refine_ls_hydrogen_treatment constr
_refine_ls_matrix_type full
_refine_ls_number_parameters 347
_refine_ls_number_reflns 5916
_refine_ls_number_restraints 57
_refine_ls_restrained_S_all 1.078
_refine_ls_R_factor_all 0.0350
_refine_ls_R_factor_gt 0.0274
_refine_ls_shift/su_max 0.001
_refine_ls_shift/su_mean 0.000
_refine_ls_structure_factor_coef Fsqd
_refine_ls_weighting_details 'w=1/[\s^2^(Fo^2^)+(0.0290P)^2^+1.2410P] where P=(Fo^2^+2Fc^2^)/3'
_refine_ls_weighting_scheme calc
_refine_ls_wR_factor_gt 0.0667
_refine_ls_wR_factor_ref 0.0720
_reflns_Friedel_coverage 0.000
_reflns_number_gt 5190
_reflns_number_total 5916
_reflns_threshold_expression 'I > 2\s(I)'
_cod_data_source_file om500939s_si_002.cif
_cod_data_source_block compound_3
_cod_depositor_comments 'Adding full bibliography for 4085411--4085414.cif.'
_cod_original_cell_volume 2260.67(16)
_cod_original_sg_symbol_H-M 'P 21/n'
_cod_database_code 4085414
_shelxl_version_number 2014-3
_shelx_space_group_comment
;
The symmetry employed for this shelxl refinement is uniquely defined
by the following loop, which should always be used as a source of
symmetry information in preference to the above space-group names.
They are only intended as comments.
;

loop_
_space_group_symop_operation_xyz
'x, y, z'
'-x+1/2, y+1/2, -z+1/2'
'-x, -y, -z'
'x-1/2, -y-1/2, z-1/2'

loop_
_atom_site_label
_atom_site_type_symbol
_atom_site_fract_x
_atom_site_fract_y
_atom_site_fract_z
_atom_site_U_iso_or_equiv
_atom_site_adp_type
_atom_site_occupancy
_atom_site_site_symmetry_order
_atom_site_calc_flag
_atom_site_refinement_flags_posn
_atom_site_refinement_flags_occupancy
_atom_site_disorder_assembly
_atom_site_disorder_group
Ni1 Ni 0.58597(2) 0.79767(2) 0.29131(2) 0.01961(6) Uani 1 1 d . . . .
N1 N 0.70301(8) 0.86712(12) 0.48814(8) 0.0216(2) Uani 1 1 d . . . .
N2 N 0.65115(9) 0.67347(12) 0.47183(8) 0.0240(2) Uani 1 1 d . . . .
N3 N 0.40610(8) 0.89426(11) 0.29365(8) 0.0211(2) Uani 1 1 d . . . .
N4 N 0.48489(9) 1.04542(12) 0.26619(8) 0.0247(2) Uani 1 1 d . . . .
C1 C 0.64846(10) 0.77945(13) 0.42208(9) 0.0208(3) Uani 1 1 d . . . .
C2 C 0.73886(11) 0.81650(16) 0.57672(10) 0.0280(3) Uani 1 1 d . . . .
H2 H 0.7792 0.8592 0.6337 0.034 Uiso 1 1 calc R . . .
C3 C 0.70552(12) 0.69520(16) 0.56651(10) 0.0298(3) Uani 1 1 d . . . .
H3 H 0.7170 0.6358 0.6149 0.036 Uiso 1 1 calc R . . .
C4 C 0.59807(11) 0.55399(14) 0.43324(11) 0.0281(3) Uani 1 1 d . . . .
H4A H 0.5486 0.5687 0.3676 0.034 Uiso 1 1 calc R . . .
H4B H 0.5608 0.5295 0.4678 0.034 Uiso 1 1 calc R . . .
C5 C 0.66419(14) 0.44534(16) 0.43694(12) 0.0346(4) Uani 1 1 d . . . .
H5 H 0.6319 0.3664 0.4112 0.042 Uiso 1 1 calc R . . .
C6 C 0.76166(15) 0.4465(2) 0.47173(14) 0.0459(5) Uani 1 1 d . . . .
H6A H 0.7979 0.5228 0.4984 0.055 Uiso 1 1 calc R . . .
H6B H 0.7961 0.3710 0.4702 0.055 Uiso 1 1 calc R . . .
C7 C 0.72105(11) 1.00011(14) 0.47164(10) 0.0249(3) Uani 1 1 d . . . .
H7AA H 0.7431 1.0486 0.5304 0.030 Uiso 0.549(5) 1 calc R P A 1
H7AB H 0.6572 1.0380 0.4256 0.030 Uiso 0.549(5) 1 calc R P A 1
H7BC H 0.7415 1.0503 0.5295 0.030 Uiso 0.451(5) 1 calc R P A 2
H7BD H 0.6585 1.0378 0.4231 0.030 Uiso 0.451(5) 1 calc R P A 2
C10 C 0.48978(10) 0.91751(13) 0.28475(9) 0.0207(3) Uani 1 1 d . . . .
C11 C 0.35018(11) 1.00489(14) 0.28059(11) 0.0276(3) Uani 1 1 d . . . .
H11 H 0.2888 1.0121 0.2834 0.033 Uiso 1 1 calc R . . .
C12 C 0.39948(11) 1.09974(15) 0.26320(11) 0.0300(3) Uani 1 1 d . . . .
H12 H 0.3797 1.1870 0.2512 0.036 Uiso 1 1 calc R . . .
C13 C 0.37385(10) 0.77050(13) 0.31147(9) 0.0219(3) Uani 1 1 d . . . .
H13A H 0.4035 0.7023 0.2893 0.026 Uiso 1 1 calc R . . .
H13B H 0.3004 0.7645 0.2746 0.026 Uiso 1 1 calc R . . .
C14 C 0.40150(11) 0.74591(16) 0.41161(10) 0.0276(3) Uani 1 1 d . . . .
H14 H 0.3719 0.6734 0.4245 0.033 Uiso 1 1 calc R . . .
C15 C 0.46265(12) 0.81454(17) 0.48348(11) 0.0331(3) Uani 1 1 d . . . .
H15A H 0.4942 0.8881 0.4743 0.040 Uiso 1 1 calc R . . .
H15B H 0.4752 0.7906 0.5445 0.040 Uiso 1 1 calc R . . .
C16 C 0.55627(12) 1.11849(15) 0.24680(11) 0.0298(3) Uani 1 1 d . . . .
H16A H 0.6144 1.0639 0.2577 0.036 Uiso 0.522(5) 1 calc R P B 1
H16B H 0.5806 1.1931 0.2891 0.036 Uiso 0.522(5) 1 calc R P B 1
H16C H 0.6166 1.0652 0.2642 0.036 Uiso 0.478(5) 1 calc R P B 2
H16D H 0.5767 1.1952 0.2873 0.036 Uiso 0.478(5) 1 calc R P B 2
C8 C 0.7979(4) 1.0173(11) 0.4369(7) 0.025(2) Uani 0.549(5) 1 d . P A 1
H8 H 0.8039 1.1006 0.4163 0.030 Uiso 0.549(5) 1 calc R P A 1
C9 C 0.8549(2) 0.9319(3) 0.4325(2) 0.0364(9) Uani 0.549(5) 1 d . P A 1
H9A H 0.8518 0.8471 0.4522 0.044 Uiso 0.549(5) 1 calc R P A 1
H9B H 0.9010 0.9525 0.4095 0.044 Uiso 0.549(5) 1 calc R P A 1
C17 C 0.5069(10) 1.1632(10) 0.1483(5) 0.044(3) Uani 0.522(5) 1 d . P B 1
H17 H 0.4452 1.2073 0.1275 0.053 Uiso 0.522(5) 1 calc R P B 1
C18 C 0.5388(3) 1.1481(5) 0.0924(3) 0.0497(12) Uani 0.522(5) 1 d . P B 1
H18A H 0.6003 1.1045 0.1102 0.060 Uiso 0.522(5) 1 calc R P B 1
H18B H 0.5024 1.1798 0.0308 0.060 Uiso 0.522(5) 1 calc R P B 1
C19 C 0.6913(5) 0.7598(9) 0.2369(6) 0.0369(18) Uani 0.529(11) 1 d . P C 1
H19 H 0.7603 0.7810 0.2670 0.044 Uiso 0.529(11) 1 calc R P C 1
C20 C 0.6162(8) 0.8335(6) 0.1718(6) 0.0407(16) Uani 0.529(11) 1 d . P C 1
H20 H 0.6233 0.9135 0.1473 0.049 Uiso 0.529(11) 1 calc R P C 1
C21 C 0.5262(7) 0.7664(10) 0.1485(6) 0.041(2) Uani 0.529(11) 1 d . P C 1
H21 H 0.4613 0.7985 0.1089 0.049 Uiso 0.529(11) 1 calc R P C 1
C22 C 0.5456(6) 0.6465(9) 0.1916(7) 0.037(2) Uani 0.529(11) 1 d . P C 1
H22 H 0.4994 0.5794 0.1825 0.045 Uiso 0.529(11) 1 calc R P C 1
C23 C 0.6487(8) 0.6473(8) 0.2513(4) 0.0385(19) Uani 0.529(11) 1 d . P C 1
H23 H 0.6842 0.5820 0.2949 0.046 Uiso 0.529(11) 1 calc R P C 1
C8A C 0.8002(8) 1.0082(15) 0.4415(9) 0.045(4) Uani 0.451(5) 1 d . P A 2
H8A H 0.7866 0.9675 0.3843 0.054 Uiso 0.451(5) 1 calc R P A 2
C9A C 0.8823(3) 1.0624(4) 0.4830(3) 0.0385(11) Uani 0.451(5) 1 d . P A 2
H9AA H 0.8997 1.1046 0.5404 0.046 Uiso 0.451(5) 1 calc R P A 2
H9AB H 0.9277 1.0618 0.4573 0.046 Uiso 0.451(5) 1 calc R P A 2
C17A C 0.5191(11) 1.1617(12) 0.1473(7) 0.051(4) Uani 0.478(5) 1 d . P B 2
H17A H 0.5023 1.0920 0.1051 0.061 Uiso 0.478(5) 1 calc R P B 2
C18A C 0.5048(4) 1.2712(4) 0.1065(3) 0.0507(13) Uani 0.478(5) 1 d . P B 2
H18C H 0.5191 1.3479 0.1419 0.061 Uiso 0.478(5) 1 calc R P B 2
H18D H 0.4801 1.2752 0.0409 0.061 Uiso 0.478(5) 1 calc R P B 2
C19A C 0.6856(6) 0.6897(11) 0.2631(5) 0.038(2) Uani 0.471(11) 1 d . P C 2
H19A H 0.7496 0.6681 0.3115 0.046 Uiso 0.471(11) 1 calc R P C 2
C20A C 0.6617(7) 0.8018(9) 0.2103(6) 0.035(2) Uani 0.471(11) 1 d . P C 2
H20A H 0.7075 0.8653 0.2117 0.042 Uiso 0.471(11) 1 calc R P C 2
C21A C 0.5581(8) 0.8037(10) 0.1548(6) 0.041(3) Uani 0.471(11) 1 d . P C 2
H21A H 0.5200 0.8721 0.1161 0.050 Uiso 0.471(11) 1 calc R P C 2
C22A C 0.5208(7) 0.6855(11) 0.1671(7) 0.036(2) Uani 0.471(11) 1 d . P C 2
H22A H 0.4530 0.6592 0.1354 0.043 Uiso 0.471(11) 1 calc R P C 2
C23A C 0.5985(9) 0.6137(7) 0.2325(6) 0.0356(17) Uani 0.471(11) 1 d . P C 2
H23A H 0.5942 0.5297 0.2530 0.043 Uiso 0.471(11) 1 calc R P C 2
Cl1 Cl 0.38499(3) 0.43240(3) 0.24121(3) 0.03160(9) Uani 1 1 d . . . .

loop_
_atom_site_aniso_label
_atom_site_aniso_U_11
_atom_site_aniso_U_22
_atom_site_aniso_U_33
_atom_site_aniso_U_23
_atom_site_aniso_U_13
_atom_site_aniso_U_12
Ni1 0.01771(9) 0.02302(10) 0.01698(9) -0.00308(6) 0.00698(7) 0.00174(6)
N1 0.0196(5) 0.0276(6) 0.0179(5) -0.0016(4) 0.0088(4) 0.0013(5)
N2 0.0221(6) 0.0258(6) 0.0221(6) 0.0006(4) 0.0083(5) 0.0036(5)
N3 0.0192(5) 0.0203(6) 0.0213(5) -0.0032(4) 0.0072(4) 0.0019(4)
N4 0.0232(6) 0.0203(6) 0.0274(6) -0.0033(4) 0.0088(5) -0.0006(4)
C1 0.0168(6) 0.0253(7) 0.0216(6) -0.0013(5) 0.0101(5) 0.0032(5)
C2 0.0272(7) 0.0361(8) 0.0180(6) -0.0005(6) 0.0082(6) 0.0015(6)
C3 0.0312(8) 0.0351(8) 0.0195(6) 0.0033(6) 0.0084(6) 0.0034(6)
C4 0.0269(7) 0.0245(7) 0.0307(7) 0.0001(6) 0.0113(6) 0.0015(6)
C5 0.0454(10) 0.0257(8) 0.0346(8) 0.0041(6) 0.0198(7) 0.0081(7)
C6 0.0458(11) 0.0427(11) 0.0503(11) 0.0083(8) 0.0231(9) 0.0198(9)
C7 0.0237(7) 0.0267(7) 0.0216(6) -0.0026(5) 0.0082(5) -0.0018(5)
C10 0.0196(6) 0.0217(6) 0.0171(6) -0.0035(5) 0.0052(5) -0.0002(5)
C11 0.0226(7) 0.0240(7) 0.0329(7) -0.0059(6) 0.0099(6) 0.0047(5)
C12 0.0262(7) 0.0217(7) 0.0372(8) -0.0055(6) 0.0102(6) 0.0040(6)
C13 0.0205(6) 0.0209(6) 0.0223(6) -0.0034(5) 0.0082(5) -0.0007(5)
C14 0.0286(7) 0.0297(7) 0.0260(7) -0.0004(6) 0.0138(6) 0.0012(6)
C15 0.0312(8) 0.0435(9) 0.0249(7) -0.0056(6) 0.0131(6) 0.0022(7)
C16 0.0311(8) 0.0253(7) 0.0303(7) -0.0035(6) 0.0118(6) -0.0068(6)
C8 0.014(2) 0.040(4) 0.021(3) 0.010(3) 0.009(2) 0.000(2)
C9 0.0296(16) 0.048(2) 0.0390(17) 0.0114(14) 0.0221(13) 0.0026(14)
C17 0.034(4) 0.052(5) 0.029(3) 0.027(3) -0.001(2) -0.010(3)
C18 0.055(2) 0.071(3) 0.0294(18) 0.0146(17) 0.0243(17) 0.003(2)
C19 0.028(2) 0.052(5) 0.034(3) -0.014(3) 0.017(2) 0.005(3)
C20 0.074(5) 0.031(2) 0.040(3) 0.003(2) 0.047(4) 0.009(3)
C21 0.043(4) 0.057(8) 0.0201(17) 0.002(4) 0.012(2) 0.018(3)
C22 0.051(7) 0.026(4) 0.044(6) -0.017(3) 0.030(5) -0.014(3)
C23 0.061(6) 0.030(4) 0.032(3) 0.004(3) 0.028(4) 0.020(3)
C8A 0.059(7) 0.047(6) 0.022(5) 0.001(4) 0.011(4) -0.014(5)
C9A 0.038(2) 0.042(2) 0.040(2) -0.0061(16) 0.0218(18) -0.0150(17)
C17A 0.031(4) 0.032(4) 0.077(7) 0.011(4) 0.014(4) 0.004(3)
C18A 0.072(3) 0.041(2) 0.043(2) 0.0141(17) 0.029(2) 0.014(2)
C19A 0.033(3) 0.055(6) 0.026(2) -0.010(3) 0.013(2) 0.013(3)
C20A 0.052(6) 0.034(4) 0.033(4) -0.010(3) 0.032(4) -0.019(3)
C21A 0.074(10) 0.031(4) 0.025(4) 0.008(3) 0.029(6) 0.011(4)
C22A 0.030(3) 0.048(7) 0.027(4) -0.019(4) 0.010(3) -0.006(4)
C23A 0.067(6) 0.020(2) 0.038(4) -0.003(2) 0.040(4) 0.002(3)
Cl1 0.02259(17) 0.01652(16) 0.0476(2) 0.00534(14) 0.00910(15) 0.00000(12)

loop_
_atom_type_symbol
_atom_type_description
_atom_type_scat_dispersion_real
_atom_type_scat_dispersion_imag
_atom_type_scat_source
C C 0.0033 0.0016 'International Tables Vol C Tables 4.2.6.8 and 6.1.1.4'
H H 0.0000 0.0000 'International Tables Vol C Tables 4.2.6.8 and 6.1.1.4'
N N 0.0061 0.0033 'International Tables Vol C Tables 4.2.6.8 and 6.1.1.4'
Cl Cl 0.1484 0.1585 'International Tables Vol C Tables 4.2.6.8 and 6.1.1.4'
Ni Ni 0.3393 1.1124 'International Tables Vol C Tables 4.2.6.8 and 6.1.1.4'

loop_
_geom_angle_atom_site_label_1
_geom_angle_atom_site_label_2
_geom_angle_atom_site_label_3
_geom_angle
C1 Ni1 C19 110.7(2)
C1 Ni1 C20 143.0(3)
C1 Ni1 C21 164.8(3)
C1 Ni1 C22 126.5(3)
C1 Ni1 C23 101.99(16)
C1 Ni1 C19A 98.7(2)
C1 Ni1 C20A 124.6(3)
C1 Ni1 C21A 163.6(3)
C1 Ni1 C22A 140.9(3)
C1 Ni1 C23A 107.4(3)
C10 Ni1 C1 96.07(6)
C10 Ni1 C19 141.7(3)
C10 Ni1 C20 107.5(2)
C10 Ni1 C21 96.4(2)
C10 Ni1 C22 120.2(3)
C10 Ni1 C23 158.7(3)
C10 Ni1 C19A 163.6(3)
C10 Ni1 C20A 125.3(4)
C10 Ni1 C21A 98.4(3)
C10 Ni1 C22A 107.5(3)
C10 Ni1 C23A 141.0(3)
C19 Ni1 C20 36.50(17)
C21 Ni1 C19 63.1(3)
C21 Ni1 C20 38.3(2)
C21 Ni1 C22 38.6(2)
C22 Ni1 C19 64.4(3)
C22 Ni1 C20 64.3(3)
C23 Ni1 C19 38.6(2)
C23 Ni1 C20 63.3(2)
C23 Ni1 C21 64.2(3)
C23 Ni1 C22 38.8(2)
C19A Ni1 C20A 38.9(2)
C19A Ni1 C22A 64.2(3)
C19A Ni1 C23A 38.54(19)
C20A Ni1 C22A 64.5(3)
C20A Ni1 C23A 64.3(2)
C21A Ni1 C19A 66.0(3)
C21A Ni1 C20A 39.4(2)
C21A Ni1 C22A 39.2(3)
C21A Ni1 C23A 64.9(3)
C22A Ni1 C23A 37.3(2)
C1 N1 C2 111.40(12)
C1 N1 C7 126.26(11)
C2 N1 C7 122.31(12)
C1 N2 C3 111.33(12)
C1 N2 C4 125.57(12)
C3 N2 C4 122.94(13)
C10 N3 C11 111.37(12)
C10 N3 C13 126.28(11)
C11 N3 C13 122.32(12)
C10 N4 C12 111.33(13)
C10 N4 C16 125.90(13)
C12 N4 C16 122.70(13)
N1 C1 Ni1 128.55(10)
N2 C1 Ni1 127.57(10)
N2 C1 N1 103.87(12)
C3 C2 N1 106.62(13)
C2 C3 N2 106.77(13)
N2 C4 C5 114.07(13)
C6 C5 C4 127.34(17)
N1 C7 C8 114.8(4)
N1 C7 C8A 111.0(6)
N3 C10 Ni1 127.27(10)
N3 C10 N4 103.88(12)
N4 C10 Ni1 128.80(11)
C12 C11 N3 106.86(13)
C11 C12 N4 106.55(13)
N3 C13 C14 114.44(12)
C15 C14 C13 126.65(15)
N4 C16 C17 109.7(5)
N4 C16 C17A 115.7(6)
C9 C8 C7 126.4(8)
C18 C17 C16 125.6(10)
C20 C19 Ni1 73.2(4)
C20 C19 C23 108.4(6)
C23 C19 Ni1 67.1(3)
C19 C20 Ni1 70.3(4)
C19 C20 C21 106.2(8)
C21 C20 Ni1 66.0(5)
C20 C21 Ni1 75.7(5)
C22 C21 Ni1 72.7(4)
C22 C21 C20 110.8(8)
C21 C22 Ni1 68.7(4)
C21 C22 C23 104.5(6)
C23 C22 Ni1 68.5(3)
C19 C23 Ni1 74.3(3)
C22 C23 Ni1 72.7(4)
C22 C23 C19 109.6(5)
C9A C8A C7 126.9(10)
C18A C17A C16 134.9(10)
C20A C19A Ni1 70.8(4)
C20A C19A C23A 108.6(7)
C23A C19A Ni1 74.6(4)
C19A C20A Ni1 70.2(3)
C19A C20A C21A 107.7(5)
C21A C20A Ni1 68.5(4)
C20A C21A Ni1 72.0(4)
C20A C21A C22A 107.3(7)
C22A C21A Ni1 73.7(4)
C21A C22A Ni1 67.1(5)
C23A C22A Ni1 73.4(5)
C23A C22A C21A 109.3(9)
C19A C23A Ni1 66.8(4)
C22A C23A Ni1 69.3(5)
C22A C23A C19A 106.6(9)

loop_
_geom_bond_atom_site_label_1
_geom_bond_atom_site_label_2
_geom_bond_distance
Ni1 C1 1.8894(14)
Ni1 C10 1.8803(14)
Ni1 C19 2.176(6)
Ni1 C20 2.212(6)
Ni1 C21 2.085(8)
Ni1 C22 2.136(8)
Ni1 C23 2.082(5)
Ni1 C19A 2.087(7)
Ni1 C20A 2.095(5)
Ni1 C21A 2.050(9)
Ni1 C22A 2.136(9)
Ni1 C23A 2.189(6)
N1 C1 1.3599(18)
N1 C2 1.3835(18)
N1 C7 1.4625(19)
N2 C1 1.3577(18)
N2 C3 1.3847(19)
N2 C4 1.4583(19)
N3 C10 1.3548(18)
N3 C11 1.3874(18)
N3 C13 1.4550(18)
N4 C10 1.3631(18)
N4 C12 1.3867(19)
N4 C16 1.4649(19)
C2 C3 1.344(2)
C4 C5 1.493(2)
C5 C6 1.310(3)
C7 C8 1.512(6)
C7 C8A 1.483(9)
C11 C12 1.343(2)
C13 C14 1.498(2)
C14 C15 1.316(2)
C16 C17 1.491(6)
C16 C17A 1.510(9)
C8 C9 1.262(9)
C17 C18 1.213(11)
C19 C20 1.375(6)
C19 C23 1.409(8)
C20 C21 1.416(8)
C21 C22 1.397(8)
C22 C23 1.403(7)
C8A C9A 1.241(11)
C17A C18A 1.288(10)
C19A C20A 1.394(8)
C19A C23A 1.415(7)
C20A C21A 1.399(8)
C21A C22A 1.406(9)
C22A C23A 1.385(7)

loop_
_geom_torsion_atom_site_label_1
_geom_torsion_atom_site_label_2
_geom_torsion_atom_site_label_3
_geom_torsion_atom_site_label_4
_geom_torsion
Ni1 C19 C20 C21 -56.4(5)
Ni1 C19 C23 C22 64.6(4)
Ni1 C20 C21 C22 -64.8(5)
Ni1 C21 C22 C23 -59.5(4)
Ni1 C22 C23 C19 -65.7(4)
Ni1 C19A C20A C21A -58.5(5)
Ni1 C19A C23A C22A 58.0(6)
Ni1 C20A C21A C22A -65.8(5)
Ni1 C21A C22A C23A -61.6(6)
Ni1 C22A C23A C19A -56.5(5)
N1 C2 C3 N2 0.85(17)
N1 C7 C8 C9 -9.5(10)
N1 C7 C8A C9A -117.2(13)
N2 C4 C5 C6 1.3(2)
N3 C11 C12 N4 -0.16(17)
N3 C13 C14 C15 -10.7(2)
N4 C16 C17 C18 -128.5(10)
N4 C16 C17A C18A 118.0(15)
C1 Ni1 C10 N3 -76.06(12)
C1 Ni1 C10 N4 107.09(13)
C1 N1 C2 C3 -0.65(17)
C1 N1 C7 C8 -76.6(4)
C1 N1 C7 C8A -78.9(6)
C1 N2 C3 C2 -0.80(17)
C1 N2 C4 C5 109.16(16)
C2 N1 C1 Ni1 -178.35(10)
C2 N1 C1 N2 0.16(15)
C2 N1 C7 C8 105.5(4)
C2 N1 C7 C8A 103.2(6)
C3 N2 C1 Ni1 178.91(10)
C3 N2 C1 N1 0.39(15)
C3 N2 C4 C5 -75.87(18)
C4 N2 C1 Ni1 -5.6(2)
C4 N2 C1 N1 175.86(12)
C4 N2 C3 C2 -176.41(13)
C7 N1 C1 Ni1 3.5(2)
C7 N1 C1 N2 -177.98(12)
C7 N1 C2 C3 177.57(13)
C10 Ni1 C1 N1 -67.56(13)
C10 Ni1 C1 N2 114.26(13)
C10 N3 C11 C12 -0.05(17)
C10 N3 C13 C14 97.02(15)
C10 N4 C12 C11 0.32(17)
C10 N4 C16 C17 112.7(5)
C10 N4 C16 C17A 108.3(6)
C11 N3 C10 Ni1 -177.24(10)
C11 N3 C10 N4 0.23(15)
C11 N3 C13 C14 -85.10(16)
C12 N4 C10 Ni1 177.08(10)
C12 N4 C10 N3 -0.33(15)
C12 N4 C16 C17 -64.0(5)
C12 N4 C16 C17A -68.4(6)
C13 N3 C10 Ni1 0.83(19)
C13 N3 C10 N4 178.30(12)
C13 N3 C11 C12 -178.21(12)
C16 N4 C10 Ni1 0.0(2)
C16 N4 C10 N3 -177.40(12)
C16 N4 C12 C11 177.49(13)
C8 C7 C8A C9A 92(12)
C17 C16 C17A C18A 83(7)
C19 Ni1 C1 N1 84.5(3)
C19 Ni1 C1 N2 -93.7(3)
C19 Ni1 C10 N3 148.9(3)
C19 Ni1 C10 N4 -27.9(3)
C19 C20 C21 Ni1 59.1(5)
C19 C20 C21 C22 -5.7(9)
C20 Ni1 C1 N1 62.5(3)
C20 Ni1 C1 N2 -115.7(3)
C20 Ni1 C10 N3 132.8(3)
C20 Ni1 C10 N4 -44.0(3)
C20 C19 C23 Ni1 -61.9(5)
C20 C19 C23 C22 2.7(7)
C20 C21 C22 Ni1 66.7(6)
C20 C21 C22 C23 7.2(8)
C21 Ni1 C1 N1 147.6(12)
C21 Ni1 C1 N2 -30.6(12)
C21 Ni1 C10 N3 95.2(4)
C21 Ni1 C10 N4 -81.6(4)
C21 C22 C23 Ni1 59.7(5)
C21 C22 C23 C19 -6.0(7)
C22 Ni1 C1 N1 157.3(3)
C22 Ni1 C1 N2 -20.8(3)
C22 Ni1 C10 N3 62.8(3)
C22 Ni1 C10 N4 -114.0(3)
C23 Ni1 C1 N1 123.8(3)
C23 Ni1 C1 N2 -54.4(4)
C23 Ni1 C10 N3 72.0(7)
C23 Ni1 C10 N4 -104.9(7)
C23 C19 C20 Ni1 58.1(4)
C23 C19 C20 C21 1.7(8)
C8A C7 C8 C9 20(11)
C17A C16 C17 C18 18(6)
C19A Ni1 C1 N1 105.4(4)
C19A Ni1 C1 N2 -72.8(4)
C19A Ni1 C10 N3 129.5(10)
C19A Ni1 C10 N4 -47.3(10)
C19A C20A C21A Ni1 59.6(5)
C19A C20A C21A C22A -6.3(8)
C20A Ni1 C1 N1 73.6(3)
C20A Ni1 C1 N2 -104.6(3)
C20A Ni1 C10 N3 143.2(2)
C20A Ni1 C10 N4 -33.6(2)
C20A C19A C23A Ni1 -63.1(5)
C20A C19A C23A C22A -5.1(9)
C20A C21A C22A Ni1 64.7(5)
C20A C21A C22A C23A 3.1(9)
C21A Ni1 C1 N1 84.6(12)
C21A Ni1 C1 N2 -93.6(12)
C21A Ni1 C10 N3 111.6(4)
C21A Ni1 C10 N4 -65.3(4)
C21A C22A C23A Ni1 57.7(6)
C21A C22A C23A C19A 1.2(9)
C22A Ni1 C1 N1 164.7(4)
C22A Ni1 C1 N2 -13.4(4)
C22A Ni1 C10 N3 72.4(3)
C22A Ni1 C10 N4 -104.5(3)
C23A Ni1 C1 N1 144.0(3)
C23A Ni1 C1 N2 -34.2(3)
C23A Ni1 C10 N3 51.5(3)
C23A Ni1 C10 N4 -125.3(3)
C23A C19A C20A Ni1 65.6(5)
C23A C19A C20A C21A 7.1(9)
